data_7708114
loop_
_publ_author_name
'Matos, Cati\'ucia R M O'
'Sanii, Rana'
'Wang, Shi-Qiang'
'Ronconi, C\'elia M'
'Zaworotko, Michael J.'

_publ_section_title
;
 Reversible single-crystal to single-crystal phase transformation between
 a new Werner clathrate and its apohost.
;
_journal_issue 37
_journal_name_full 'Dalton transactions (Cambridge, England : 2003)'
_journal_page_first 12923
_journal_page_last 12930
_journal_paper_doi 10.1039/d1dt01839f
_journal_volume 50
_journal_year 2021
_chemical_formula_moiety 'C70 H40 Co N10 O8 S2, 2(C6 H5 N O2)'
_chemical_formula_sum 'C82 H50 Co N12 O12 S2'
_chemical_formula_weight 1518.39
_space_group_crystal_system monoclinic
_space_group_IT_number 12
_space_group_name_Hall '-C 2y'
_space_group_name_H-M_alt 'C 1 2/m 1'
_atom_sites_solution_hydrogens geom
_audit_creation_date 2021-06-30
_audit_creation_method
;
Olex2 1.5-dev
(compiled 2021.06.19 svn.r9b09db45 for OlexSys, GUI svn.r6225)
;
_audit_update_record
;
2021-07-07 deposited with the CCDC.	2021-07-26 downloaded from the CCDC.
;
_cell_angle_alpha 90
_cell_angle_beta 121.211(2)
_cell_angle_gamma 90
_cell_formula_units_Z 2
_cell_length_a 15.6422(16)
_cell_length_b 24.988(3)
_cell_length_c 10.2512(11)
_cell_measurement_reflns_used 6199
_cell_measurement_temperature 110(2)
_cell_measurement_theta_max 28.93
_cell_measurement_theta_min 2.71
_cell_volume 3426.9(7)
_computing_molecular_graphics 'Olex2 1.5-dev (Dolomanov et al., 2009)'
_computing_publication_material 'Olex2 1.5-dev (Dolomanov et al., 2009)'
_computing_structure_refinement 'SHELXL 2018/3 (Sheldrick, 2015)'
_computing_structure_solution 'olex2.solve (Bourhis et al., 2015)'
_diffrn_ambient_temperature 110.64
_diffrn_measured_fraction_theta_full 0.998
_diffrn_measured_fraction_theta_max 0.998
_diffrn_measurement_device_type 'Bruker APEX-II CCD'
_diffrn_measurement_method '\f and \w scans'
_diffrn_radiation_type MoK\a
_diffrn_radiation_wavelength 0.71073
_diffrn_reflns_av_R_equivalents 0.0853
_diffrn_reflns_av_unetI/netI 0.0517
_diffrn_reflns_Laue_measured_fraction_full 0.998
_diffrn_reflns_Laue_measured_fraction_max 0.998
_diffrn_reflns_limit_h_max 18
_diffrn_reflns_limit_h_min -18
_diffrn_reflns_limit_k_max 29
_diffrn_reflns_limit_k_min -29
_diffrn_reflns_limit_l_max 12
_diffrn_reflns_limit_l_min -12
_diffrn_reflns_number 14491
_diffrn_reflns_point_group_measured_fraction_full 0.998
_diffrn_reflns_point_group_measured_fraction_max 0.998
_diffrn_reflns_theta_full 24.991
_diffrn_reflns_theta_max 24.991
_diffrn_reflns_theta_min 2.838
_exptl_absorpt_coefficient_mu 0.389
_exptl_absorpt_correction_type none
_exptl_crystal_colour pink
_exptl_crystal_density_diffrn 1.472
_exptl_crystal_description prism
_exptl_crystal_F_000 1562
_exptl_crystal_size_max 0.307
_exptl_crystal_size_mid 0.241
_exptl_crystal_size_min 0.239
_refine_diff_density_max 0.732
_refine_diff_density_min -0.383
_refine_diff_density_rms 0.060
_refine_ls_extinction_method none
_refine_ls_goodness_of_fit_ref 1.119
_refine_ls_hydrogen_treatment constr
_refine_ls_matrix_type full
_refine_ls_number_parameters 293
_refine_ls_number_reflns 3096
_refine_ls_number_restraints 132
_refine_ls_restrained_S_all 1.132
_refine_ls_R_factor_all 0.0861
_refine_ls_R_factor_gt 0.0597
_refine_ls_shift/su_max 0.000
_refine_ls_shift/su_mean 0.000
_refine_ls_structure_factor_coef Fsqd
_refine_ls_weighting_details 'w=1/[\s^2^(Fo^2^)+(0.0391P)^2^+7.1996P] where P=(Fo^2^+2Fc^2^)/3'
_refine_ls_weighting_scheme calc
_refine_ls_wR_factor_gt 0.1155
_refine_ls_wR_factor_ref 0.1365
_reflns_Friedel_coverage 0.000
_reflns_number_gt 2394
_reflns_number_total 3096
_reflns_threshold_expression 'I > 2\s(I)'
_cod_data_source_file d1dt01839f2.cif
_cod_data_source_block samm-5-co-ncsnbaftersoaking
_cod_depositor_comments 'Adding full bibliography for 7708105--7708117.cif.'
_cod_original_cell_volume 3426.9(6)
_cod_database_code 7708114
_shelx_shelxl_version_number 2018/3
_shelx_space_group_comment
;
The symmetry employed for this shelxl refinement is uniquely defined
by the following loop, which should always be used as a source of
symmetry information in preference to the above space-group names.
They are only intended as comments.
;
_shelx_estimated_absorpt_t_max 0.913
_shelx_estimated_absorpt_t_min 0.890
_olex2_refinement_description
;
1. Fixed Uiso
 At 1.2 times of:
  All C(H) groups
2. Restrained distances
 C00A-C00G = C00G-C00L = C00L-C00N = C00N-C00M = C00M-C00D = C00D-C00A
 1.39 with sigma of 0.01
 C00H-C00K = C00K-C00P = C00P-C00Q = C00Q-C00M = C00M-C00D = C00D-C00H
 1.39 with sigma of 0.01
 C5-C7 = C7-C3 = C3-CXF = CXF-C2 = C2-C6 = C6-C5
 1.39 with sigma of 0.01
 C5-C3 \\sim C7-CXF \\sim C3-C2 \\sim CXF-C6 \\sim C2-C5 \\sim C6-C7
 with sigma of 0.02
 C00A-C00L \\sim C00G-C00N \\sim C00L-C00M \\sim C00N-C00D \\sim C00M-C00A
\\sim C00D-C00G
 with sigma of 0.02
 C00H-C00P \\sim C00K-C00Q \\sim C00P-C00M \\sim C00Q-C00D \\sim C00M-C00H
\\sim C00D-C00K
 with sigma of 0.02
3. Restrained planarity
 C00A, C00G, C00L, C00N, C00M, C00D
 with sigma of 0.1
 C5, C7, C3, CXF, C2, C6
 with sigma of 0.1
 C00H, C00K, C00P, C00Q, C00M, C00D
 with sigma of 0.1
4. Rigid body (RIGU) restrains
 N1, C5, O1, O2, C6, C7, C2, C3, CXF
 with sigma for 1-2 distances of 0.01 and sigma for 1-3 distances of 0.001
5. Others
 Fixed Sof: N1(0.5) C2(0.5) H2(0.5) C6(0.5) H6(0.5) C5(0.5) C7(0.5) H7(0.5)
 C3(0.5) H3(0.5) CXF(0.5) HXF(0.5) O1(0.5) O2(0.5)
6.a Aromatic/amide H refined with riding coordinates:
 C008(H008), C00F(H00F), C00G(H00G), C00I(H00I), C00J(H00J), C00K(H00K),
 C00L(H00L), C00N(H00N), C00P(H00P), C00Q(H00Q), C2(H2), C6(H6), C7(H7), C3(H3),
  CXF(HXF)
;
_olex2_submission_special_instructions 'No special instructions were received'

loop_
_space_group_symop_operation_xyz
'x, y, z'
'-x, y, -z'
'x+1/2, y+1/2, z'
'-x+1/2, y+1/2, -z'
'-x, -y, -z'
'x, -y, z'
'-x+1/2, -y+1/2, -z'
'x+1/2, -y+1/2, z'

loop_
_atom_site_label
_atom_site_type_symbol
_atom_site_fract_x
_atom_site_fract_y
_atom_site_fract_z
_atom_site_U_iso_or_equiv
_atom_site_adp_type
_atom_site_occupancy
_atom_site_site_symmetry_order
_atom_site_calc_flag
_atom_site_refinement_flags_posn
_atom_site_refinement_flags_adp
_atom_site_refinement_flags_occupancy
_atom_site_disorder_assembly
_atom_site_disorder_group
Co01 Co 0.500000 0.500000 0.500000 0.0311(2) Uani 1 4 d S T P . .
S002 S 0.65457(14) 0.500000 1.04220(16) 0.0773(5) Uani 1 2 d S T P . .
O003 O 0.3326(2) 0.25812(10) 0.4115(3) 0.0647(8) Uani 1 1 d . . . . .
N004 N 0.24443(18) 0.32877(10) 0.2683(3) 0.0380(6) Uani 1 1 d . . . . .
N005 N 0.5887(3) 0.500000 0.7347(4) 0.0410(9) Uani 1 2 d S T P . .
N006 N 0.40710(18) 0.43673(10) 0.5141(3) 0.0363(6) Uani 1 1 d . . . . .
O007 O 0.1567(2) 0.39941(11) 0.1248(3) 0.0671(8) Uani 1 1 d . . . . .
C008 C 0.3560(2) 0.40369(12) 0.3972(3) 0.0368(7) Uani 1 1 d . . . . .
H008 H 0.360428 0.408303 0.308866 0.044 Uiso 1 1 calc R U . . .
C009 C 0.2688(2) 0.27486(13) 0.2883(3) 0.0413(8) Uani 1 1 d . . . . .
C00A C 0.2149(2) 0.24024(12) 0.1545(3) 0.0392(7) Uani 1 1 d D . . . .
C00B C 0.6175(3) 0.500000 0.8644(5) 0.0378(10) Uani 1 2 d S T P . .
C00C C 0.2972(2) 0.36319(12) 0.3984(3) 0.0381(7) Uani 1 1 d . . . . .
C00D C 0.1379(2) 0.26148(12) 0.0165(3) 0.0406(8) Uani 1 1 d D . . . .
C00E C 0.1707(2) 0.35243(14) 0.1307(3) 0.0425(8) Uani 1 1 d . . . . .
C00F C 0.4000(3) 0.42940(14) 0.6357(4) 0.0476(8) Uani 1 1 d . . . . .
H00F H 0.435776 0.452779 0.720213 0.057 Uiso 1 1 calc R U . . .
C00G C 0.2398(3) 0.18746(13) 0.1654(4) 0.0486(8) Uani 1 1 d D . . . .
H00G H 0.292970 0.173709 0.258947 0.058 Uiso 1 1 calc R U . . .
C00H C 0.1156(2) 0.31573(13) 0.0012(3) 0.0434(8) Uani 1 1 d D . . . .
C00I C 0.3437(3) 0.38990(17) 0.6455(4) 0.0632(11) Uani 1 1 d . . . . .
H00I H 0.341183 0.385883 0.735577 0.076 Uiso 1 1 calc R U . . .
C00J C 0.2908(3) 0.35603(15) 0.5249(4) 0.0567(10) Uani 1 1 d . . . . .
H00J H 0.250774 0.328310 0.529186 0.068 Uiso 1 1 calc R U . . .
C00K C 0.0426(2) 0.33629(16) -0.1367(4) 0.0591(10) Uani 1 1 d D . . . .
H00K H 0.027872 0.373476 -0.147124 0.071 Uiso 1 1 calc R U . . .
C00L C 0.1880(3) 0.15354(15) 0.0406(4) 0.0614(10) Uani 1 1 d D . . . .
H00L H 0.205924 0.116842 0.048799 0.074 Uiso 1 1 calc R U . . .
C00M C 0.0852(2) 0.22709(14) -0.1098(3) 0.0531(9) Uani 1 1 d D . . . .
C00N C 0.1115(3) 0.17309(16) -0.0931(4) 0.0642(11) Uani 1 1 d D . . . .
H00N H 0.075271 0.149487 -0.176865 0.077 Uiso 1 1 calc R U . . .
C00P C -0.0095(3) 0.3021(2) -0.2609(4) 0.0742(13) Uani 1 1 d D . . . .
H00P H -0.060034 0.316205 -0.356215 0.089 Uiso 1 1 calc R U . . .
C00Q C 0.0110(3) 0.24900(19) -0.2474(4) 0.0690(12) Uani 1 1 d D . . . .
H00Q H -0.025839 0.226324 -0.333309 0.083 Uiso 1 1 calc R U . . .
N1 N 0.010(3) 0.4146(3) 0.502(5) 0.093(4) Uani 0.5 1 d . . P A -1
C2 C 0.1108(7) 0.4946(8) 0.3106(13) 0.109(3) Uani 0.5 1 d D . P A -1
H2 H 0.173643 0.501233 0.320487 0.131 Uiso 0.5 1 calc R U P A -1
C6 C 0.1059(6) 0.4642(4) 0.4175(11) 0.096(3) Uani 0.5 1 d D . P A -1
H6 H 0.165122 0.453202 0.507806 0.116 Uiso 0.5 1 calc R U P A -1
C5 C 0.0133(5) 0.4500(3) 0.3918(9) 0.0641(18) Uani 0.5 1 d D . P A -1
C7 C -0.0714(6) 0.4697(3) 0.2692(9) 0.079(2) Uani 0.5 1 d D . P A -1
H7 H -0.134950 0.460363 0.253421 0.095 Uiso 0.5 1 calc R U P A -1
C3 C -0.0651(7) 0.5032(7) 0.1682(9) 0.098(3) Uani 0.5 1 d D . P A -1
H3 H -0.124071 0.517619 0.083793 0.117 Uiso 0.5 1 calc R U P A -1
CXF C 0.0257(8) 0.5154(3) 0.1897(12) 0.105(3) Uani 0.5 1 d D . P A -1
HXF H 0.030320 0.538628 0.120194 0.126 Uiso 0.5 1 calc R U P A -1
O1 O 0.0842(16) 0.3993(7) 0.6046(14) 0.141(5) Uani 0.5 1 d . . P A -1
O2 O -0.0772(16) 0.4016(7) 0.4689(19) 0.131(4) Uani 0.5 1 d . . P A -1

loop_
_atom_site_aniso_label
_atom_site_aniso_U_11
_atom_site_aniso_U_22
_atom_site_aniso_U_33
_atom_site_aniso_U_23
_atom_site_aniso_U_13
_atom_site_aniso_U_12
Co01 0.0351(4) 0.0282(4) 0.0312(4) 0.000 0.0180(3) 0.000
S002 0.1079(13) 0.0743(11) 0.0394(8) 0.000 0.0309(8) 0.000
O003 0.0730(17) 0.0556(16) 0.0348(13) 0.0033(11) 0.0061(12) 0.0037(13)
N004 0.0409(13) 0.0382(15) 0.0307(13) -0.0006(11) 0.0156(11) -0.0092(11)
N005 0.046(2) 0.037(2) 0.043(2) 0.000 0.0249(18) 0.000
N006 0.0430(13) 0.0341(14) 0.0372(14) -0.0043(11) 0.0246(11) -0.0058(11)
O007 0.0749(17) 0.0467(16) 0.0588(16) 0.0047(12) 0.0199(13) 0.0083(13)
C008 0.0414(16) 0.0381(17) 0.0348(16) -0.0013(13) 0.0226(13) -0.0031(13)
C009 0.0440(17) 0.0421(19) 0.0373(18) 0.0000(14) 0.0207(15) -0.0091(14)
C00A 0.0427(16) 0.0442(19) 0.0344(16) -0.0030(13) 0.0226(14) -0.0132(14)
C00B 0.040(2) 0.030(2) 0.040(3) 0.000 0.019(2) 0.000
C00C 0.0395(16) 0.0398(18) 0.0345(16) -0.0038(13) 0.0187(13) -0.0079(13)
C00D 0.0382(16) 0.053(2) 0.0337(16) -0.0042(14) 0.0211(14) -0.0145(14)
C00E 0.0415(17) 0.045(2) 0.0392(17) 0.0034(14) 0.0198(14) -0.0029(15)
C00F 0.0574(19) 0.051(2) 0.0402(18) -0.0131(15) 0.0295(16) -0.0181(16)
C00G 0.062(2) 0.043(2) 0.051(2) -0.0019(16) 0.0359(17) -0.0082(16)
C00H 0.0367(16) 0.060(2) 0.0314(16) 0.0012(15) 0.0163(13) -0.0064(15)
C00I 0.082(3) 0.076(3) 0.047(2) -0.0184(19) 0.044(2) -0.038(2)
C00J 0.066(2) 0.061(2) 0.052(2) -0.0105(18) 0.0364(18) -0.0299(19)
C00K 0.0463(19) 0.083(3) 0.0409(19) 0.0110(19) 0.0173(16) 0.0014(19)
C00L 0.085(3) 0.049(2) 0.068(3) -0.0154(19) 0.052(2) -0.020(2)
C00M 0.0483(19) 0.074(3) 0.0384(19) -0.0164(17) 0.0239(16) -0.0247(18)
C00N 0.077(3) 0.067(3) 0.061(2) -0.030(2) 0.045(2) -0.036(2)
C00P 0.046(2) 0.126(4) 0.0313(19) 0.004(2) 0.0067(16) -0.009(2)
C00Q 0.058(2) 0.100(4) 0.038(2) -0.016(2) 0.0169(18) -0.022(2)
N1 0.113(11) 0.062(4) 0.106(7) 0.021(8) 0.057(10) 0.031(9)
C2 0.123(5) 0.069(9) 0.178(9) -0.021(10) 0.107(6) -0.019(9)
C6 0.084(5) 0.084(7) 0.121(7) -0.006(5) 0.053(5) 0.013(5)
C5 0.076(5) 0.047(4) 0.071(5) -0.004(3) 0.039(4) 0.008(4)
C7 0.086(5) 0.063(5) 0.083(6) 0.004(4) 0.040(4) 0.003(4)
C3 0.132(5) 0.064(6) 0.087(5) 0.012(7) 0.050(5) -0.010(11)
CXF 0.176(10) 0.053(7) 0.134(8) -0.004(5) 0.114(8) 0.000(6)
O1 0.182(6) 0.123(9) 0.109(9) 0.049(8) 0.069(9) 0.059(8)
O2 0.170(6) 0.113(10) 0.154(12) 0.014(10) 0.116(9) -0.014(9)

loop_
_atom_type_symbol
_atom_type_description
_atom_type_scat_dispersion_real
_atom_type_scat_dispersion_imag
_atom_type_scat_source
C C 0.0033 0.0016 'International Tables Vol C Tables 4.2.6.8 and 6.1.1.4'
H H 0.0000 0.0000 'International Tables Vol C Tables 4.2.6.8 and 6.1.1.4'
Co Co 0.3494 0.9721 'International Tables Vol C Tables 4.2.6.8 and 6.1.1.4'
N N 0.0061 0.0033 'International Tables Vol C Tables 4.2.6.8 and 6.1.1.4'
O O 0.0106 0.0060 'International Tables Vol C Tables 4.2.6.8 and 6.1.1.4'
S S 0.1246 0.1234 'International Tables Vol C Tables 4.2.6.8 and 6.1.1.4'

loop_
_geom_angle_atom_site_label_1
_geom_angle_atom_site_label_2
_geom_angle_atom_site_label_3
_geom_angle
_geom_angle_site_symmetry_1
_geom_angle_site_symmetry_3
_geom_angle_publ_flag
N005 Co01 N005 180.0 5_666 . y
N005 Co01 N006 90.51(10) . 5_666 y
N005 Co01 N006 89.49(10) . 6_565 y
N005 Co01 N006 90.50(10) 5_666 . y
N005 Co01 N006 90.51(10) 5_666 6_565 y
N005 Co01 N006 89.49(10) . . y
N005 Co01 N006 90.51(10) . 2_656 y
N005 Co01 N006 89.49(10) 5_666 5_666 y
N005 Co01 N006 89.49(10) 5_666 2_656 y
N006 Co01 N006 88.23(13) 5_666 6_565 y
N006 Co01 N006 91.77(13) . 6_565 y
N006 Co01 N006 180.0 6_565 2_656 y
N006 Co01 N006 180.0 . 5_666 y
N006 Co01 N006 88.23(13) . 2_656 y
N006 Co01 N006 91.77(13) 5_666 2_656 y
C009 N004 C00C 117.6(2) . . ?
C009 N004 C00E 125.2(3) . . ?
C00E N004 C00C 117.2(3) . . ?
C00B N005 Co01 164.3(4) . . ?
C008 N006 Co01 119.7(2) . . ?
C00F N006 Co01 122.9(2) . . ?
C00F N006 C008 117.4(3) . . ?
N006 C008 H008 118.6 . . ?
N006 C008 C00C 122.9(3) . . ?
C00C C008 H008 118.6 . . ?
O003 C009 N004 120.4(3) . . ?
O003 C009 C00A 122.5(3) . . ?
N004 C009 C00A 117.1(3) . . ?
C00D C00A C009 119.9(3) . . ?
C00G C00A C009 119.6(3) . . ?
C00G C00A C00D 120.5(3) . . ?
N005 C00B S002 178.6(4) . . ?
C008 C00C N004 119.9(3) . . ?
C00J C00C N004 121.0(3) . . ?
C00J C00C C008 119.1(3) . . ?
C00A C00D C00M 118.9(3) . . ?
C00H C00D C00A 121.2(3) . . ?
C00H C00D C00M 119.9(3) . . ?
N004 C00E C00H 115.8(3) . . ?
O007 C00E N004 119.9(3) . . ?
O007 C00E C00H 124.3(3) . . ?
N006 C00F H00F 118.5 . . ?
N006 C00F C00I 123.0(3) . . ?
C00I C00F H00F 118.5 . . ?
C00A C00G H00G 119.7 . . ?
C00A C00G C00L 120.5(3) . . ?
C00L C00G H00G 119.7 . . ?
C00D C00H C00E 120.7(3) . . ?
C00K C00H C00D 120.5(3) . . ?
C00K C00H C00E 118.8(3) . . ?
C00F C00I H00I 120.2 . . ?
C00F C00I C00J 119.6(3) . . ?
C00J C00I H00I 120.2 . . ?
C00C C00J C00I 118.1(3) . . ?
C00C C00J H00J 121.0 . . ?
C00I C00J H00J 121.0 . . ?
C00H C00K H00K 120.3 . . ?
C00H C00K C00P 119.4(4) . . ?
C00P C00K H00K 120.3 . . ?
C00G C00L H00L 120.1 . . ?
C00N C00L C00G 119.8(3) . . ?
C00N C00L H00L 120.1 . . ?
C00N C00M C00D 118.8(3) . . ?
C00Q C00M C00D 118.3(3) . . ?
C00Q C00M C00N 122.8(3) . . ?
C00L C00N C00M 121.4(3) . . ?
C00L C00N H00N 119.3 . . ?
C00M C00N H00N 119.3 . . ?
C00K C00P H00P 119.6 . . ?
C00Q C00P C00K 120.8(3) . . ?
C00Q C00P H00P 119.6 . . ?
C00M C00Q H00Q 119.4 . . ?
C00P C00Q C00M 121.1(3) . . ?
C00P C00Q H00Q 119.4 . . ?
O1 N1 C5 119(3) . . ?
O1 N1 O2 127(3) . . ?
O2 N1 C5 114(3) . . ?
C6 C2 H2 119.8 . . ?
CXF C2 H2 119.8 . . ?
CXF C2 C6 120.4(7) . . ?
C2 C6 H6 120.7 . . ?
C2 C6 C5 118.7(7) . . ?
C5 C6 H6 120.7 . . ?
C6 C5 N1 117.8(16) . . ?
C7 C5 N1 121.8(16) . . ?
C7 C5 C6 120.4(7) . . ?
C5 C7 H7 120.0 . . ?
C5 C7 C3 120.1(7) . . ?
C3 C7 H7 120.0 . . ?
C7 C3 H3 120.2 . . ?
CXF C3 C7 119.6(7) . . ?
CXF C3 H3 120.2 . . ?
C2 CXF HXF 119.8 . . ?
C3 CXF C2 120.5(8) . . ?
C3 CXF HXF 119.8 . . ?

loop_
_geom_bond_atom_site_label_1
_geom_bond_atom_site_label_2
_geom_bond_distance
_geom_bond_site_symmetry_2
_geom_bond_publ_flag
Co01 N005 2.062(4) 5_666 y
Co01 N005 2.062(4) . y
Co01 N006 2.202(2) 6_565 y
Co01 N006 2.202(2) 5_666 y
Co01 N006 2.202(2) 2_656 y
Co01 N006 2.202(2) . y
S002 C00B 1.601(5) . ?
O003 C009 1.208(4) . ?
N004 C009 1.386(4) . ?
N004 C00C 1.435(4) . ?
N004 C00E 1.408(4) . ?
N005 C00B 1.162(5) . ?
N006 C008 1.328(4) . ?
N006 C00F 1.321(4) . ?
O007 C00E 1.190(4) . ?
C008 H008 0.9500 . ?
C008 C00C 1.372(4) . ?
C009 C00A 1.463(4) . ?
C00A C00D 1.403(4) . ?
C00A C00G 1.363(4) . ?
C00C C00J 1.363(5) . ?
C00D C00H 1.388(4) . ?
C00D C00M 1.410(4) . ?
C00E C00H 1.470(4) . ?
C00F H00F 0.9500 . ?
C00F C00I 1.360(5) . ?
C00G H00G 0.9500 . ?
C00G C00L 1.392(4) . ?
C00H C00K 1.376(4) . ?
C00I H00I 0.9500 . ?
C00I C00J 1.367(5) . ?
C00J H00J 0.9500 . ?
C00K H00K 0.9500 . ?
C00K C00P 1.392(5) . ?
C00L H00L 0.9500 . ?
C00L C00N 1.359(5) . ?
C00M C00N 1.395(5) . ?
C00M C00Q 1.393(5) . ?
C00N H00N 0.9500 . ?
C00P H00P 0.9500 . ?
C00P C00Q 1.356(5) . ?
C00Q H00Q 0.9500 . ?
N1 C5 1.46(4) . ?
N1 O1 1.16(5) . ?
N1 O2 1.26(4) . ?
C2 H2 0.9500 . ?
C2 C6 1.367(9) . ?
C2 CXF 1.367(8) . ?
C6 H6 0.9500 . ?
C6 C5 1.378(8) . ?
C5 C7 1.361(7) . ?
C7 H7 0.9500 . ?
C7 C3 1.373(9) . ?
C3 H3 0.9500 . ?
C3 CXF 1.355(8) . ?
CXF HXF 0.9500 . ?

loop_
_geom_torsion_atom_site_label_1
_geom_torsion_atom_site_label_2
_geom_torsion_atom_site_label_3
_geom_torsion_atom_site_label_4
_geom_torsion
_geom_torsion_site_symmetry_1
_geom_torsion_site_symmetry_2
_geom_torsion_site_symmetry_3
_geom_torsion_site_symmetry_4
_geom_torsion_publ_flag
Co01 N006 C008 C00C 179.6(2) . . . . ?
Co01 N006 C00F C00I -179.1(3) . . . . ?
O003 C009 C00A C00D 176.6(3) . . . . ?
O003 C009 C00A C00G -3.2(5) . . . . ?
N004 C009 C00A C00D -4.0(4) . . . . ?
N004 C009 C00A C00G 176.3(3) . . . . ?
N004 C00C C00J C00I 179.4(3) . . . . ?
N004 C00E C00H C00D -1.2(4) . . . . ?
N004 C00E C00H C00K -179.9(3) . . . . ?
N006 C008 C00C N004 -179.7(3) . . . . ?
N006 C008 C00C C00J -0.4(5) . . . . ?
N006 C00F C00I C00J -0.6(6) . . . . ?
O007 C00E C00H C00D 178.6(4) . . . . ?
O007 C00E C00H C00K -0.1(5) . . . . ?
C008 N006 C00F C00I 0.3(5) . . . . ?
C008 C00C C00J C00I 0.1(6) . . . . ?
C009 N004 C00C C008 117.3(3) . . . . ?
C009 N004 C00C C00J -62.0(4) . . . . ?
C009 N004 C00E O007 -178.7(3) . . . . ?
C009 N004 C00E C00H 1.1(4) . . . . ?
C009 C00A C00D C00H 4.0(5) . . . . ?
C009 C00A C00D C00M -178.3(3) . . . . ?
C009 C00A C00G C00L 178.5(3) . . . . ?
C00A C00D C00H C00E -1.4(5) . . . . ?
C00A C00D C00H C00K 177.3(3) . . . . ?
C00A C00D C00M C00N -0.1(5) . . . . ?
C00A C00D C00M C00Q -178.1(3) . . . . ?
C00A C00G C00L C00N -0.3(5) . . . . ?
C00C N004 C009 O003 -0.2(5) . . . . ?
C00C N004 C009 C00A -179.6(3) . . . . ?
C00C N004 C00E O007 2.3(5) . . . . ?
C00C N004 C00E C00H -177.9(3) . . . . ?
C00D C00A C00G C00L -1.3(5) . . . . ?
C00D C00H C00K C00P 0.5(5) . . . . ?
C00D C00M C00N C00L -1.5(6) . . . . ?
C00D C00M C00Q C00P 0.8(6) . . . . ?
C00E N004 C009 O003 -179.1(3) . . . . ?
C00E N004 C009 C00A 1.4(5) . . . . ?
C00E N004 C00C C008 -63.6(4) . . . . ?
C00E N004 C00C C00J 117.1(4) . . . . ?
C00E C00H C00K C00P 179.3(3) . . . . ?
C00F N006 C008 C00C 0.2(5) . . . . ?
C00F C00I C00J C00C 0.4(6) . . . . ?
C00G C00A C00D C00H -176.2(3) . . . . ?
C00G C00A C00D C00M 1.4(5) . . . . ?
C00G C00L C00N C00M 1.8(6) . . . . ?
C00H C00D C00M C00N 177.6(3) . . . . ?
C00H C00D C00M C00Q -0.4(5) . . . . ?
C00H C00K C00P C00Q -0.1(6) . . . . ?
C00K C00P C00Q C00M -0.6(7) . . . . ?
C00M C00D C00H C00E -179.0(3) . . . . ?
C00M C00D C00H C00K -0.3(5) . . . . ?
C00N C00M C00Q C00P -177.1(4) . . . . ?
C00Q C00M C00N C00L 176.4(4) . . . . ?
N1 C5 C7 C3 179.6(16) . . . . ?
C2 C6 C5 N1 176.0(17) . . . . ?
C2 C6 C5 C7 -5.8(16) . . . . ?
C6 C2 CXF C3 -5(3) . . . . ?
C6 C5 C7 C3 1.5(12) . . . . ?
C5 C7 C3 CXF 1.4(15) . . . . ?
C7 C3 CXF C2 0(2) . . . . ?
CXF C2 C6 C5 7(2) . . . . ?
O1 N1 C5 C6 -1(3) . . . . ?
O1 N1 C5 C7 -179.6(19) . . . . ?
O2 N1 C5 C6 -177.6(16) . . . . ?
O2 N1 C5 C7 4(3) . . . . ?
